data_4322635
loop_
_publ_author_name
'Peggy J. McKarns'
'T. Suren Lewkebandara'
'Glenn P. A. Yap'
'Louise M. Liable-Sands'
'Arnold L. Rheingold'
'Charles H. Winter'

_publ_section_title
;
 Adducts of Titanium Tetrachloride with Alkylselenium Compounds: Molecular
 Precursors to Titanium Diselenide Films
;
_journal_name_full 'Inorganic Chemistry'
_journal_page_first 418
_journal_page_last 424
_journal_paper_doi 10.1021/ic970945q
_journal_volume 37
_journal_year 1998
_chemical_formula_sum 'C4 H10 Cl8 Se2 Ti2'
_chemical_formula_weight 595.44
_chemical_name_systematic
; 
 ? 
;
_space_group_IT_number 152
_symmetry_cell_setting hexagonal
_symmetry_space_group_name_Hall 'P 31 2"'
_symmetry_space_group_name_H-M 'P 31 2 1'
_atom_sites_solution_hydrogens geom
_atom_sites_solution_primary direct
_atom_sites_solution_secondary difmap
_audit_creation_method SHELXL
_cell_angle_alpha 90.00
_cell_angle_beta 90.00
_cell_angle_gamma 120.00
_cell_formula_units_Z 3
_cell_length_a 12.1060(10)
_cell_length_b 12.1060(10)
_cell_length_c 10.7860(10)
_cell_measurement_reflns_used 34
_cell_measurement_temperature 238(2)
_cell_measurement_theta_max 12.5
_cell_measurement_theta_min 10
_cell_volume 1369.0(2)
_computing_cell_refinement Siemens/XSCANS
_computing_data_collection Siemens/XSCANS
_computing_data_reduction Siemens/XSCANS
_computing_molecular_graphics XP-5.03
_computing_publication_material XCIF
_computing_structure_refinement 'SHELXL-5.03 (Sheldrick, 1994)'
_computing_structure_solution 'SHELXS-5.03 (Sheldrick, 1994)'
_diffrn_ambient_temperature 238(2)
_diffrn_measurement_device 'Siemens P4'
_diffrn_measurement_method 'omega scan'
_diffrn_radiation_monochromator graphite
_diffrn_radiation_source 'fine-focus sealed tube'
_diffrn_radiation_type MoK\a
_diffrn_radiation_wavelength 0.71073
_diffrn_reflns_av_R_equivalents 0.0462
_diffrn_reflns_av_sigmaI/netI 0.0548
_diffrn_reflns_limit_h_max 11
_diffrn_reflns_limit_h_min -1
_diffrn_reflns_limit_k_max 1
_diffrn_reflns_limit_k_min -13
_diffrn_reflns_limit_l_max 11
_diffrn_reflns_limit_l_min -1
_diffrn_reflns_number 1746
_diffrn_reflns_theta_max 30.75
_diffrn_reflns_theta_min 2.71
_diffrn_standards_decay_% ,1
_diffrn_standards_interval_count 197
_diffrn_standards_number 3
_exptl_absorpt_coefficient_mu 6.008
_exptl_crystal_colour orange
_exptl_crystal_density_diffrn 2.167
_exptl_crystal_description plate
_exptl_crystal_F_000 846
_exptl_crystal_size_max 0.40
_exptl_crystal_size_mid 0.40
_exptl_crystal_size_min 0.20
_refine_diff_density_max 0.327
_refine_diff_density_min -0.428
_refine_diff_density_rms 0.096
_refine_ls_abs_structure_details 'Flack H D (1983), Acta Cryst. A39, 876-881'
_refine_ls_abs_structure_Flack 0.02(3)
_refine_ls_extinction_coef 0.0147(12)
_refine_ls_extinction_expression Fc^*^=kFc[1+0.001xFc^2^\l^3^/sin(2\q)]^-1/4^
_refine_ls_extinction_method SHELXL
_refine_ls_goodness_of_fit_all 1.271
_refine_ls_goodness_of_fit_obs 1.340
_refine_ls_hydrogen_treatment 'idealized contributions'
_refine_ls_matrix_type full
_refine_ls_number_parameters 74
_refine_ls_number_reflns 1176
_refine_ls_number_restraints 0
_refine_ls_restrained_S_all 1.271
_refine_ls_restrained_S_obs 1.340
_refine_ls_R_factor_all 0.0438
_refine_ls_R_factor_obs 0.0378
_refine_ls_shift/esd_max 0.001
_refine_ls_shift/esd_mean 0.000
_refine_ls_structure_factor_coef Fsqd
_refine_ls_weighting_details 'w=1/[\s^2^(Fo^2^)+(0.0300P)^2^+0.0000P] where P=(Fo^2^+2Fc^2^)/3'
_refine_ls_weighting_scheme calc
_refine_ls_wR_factor_all 0.0895
_refine_ls_wR_factor_obs 0.0885
_reflns_number_observed 1042
_reflns_number_total 1176
_reflns_observed_criterion >2sigma(I)
_cod_data_source_file ic970945q_2.cif
_cod_data_source_block win21
_cod_depositor_comments
;
The following automatic conversions were performed:

'_refine_ls_weighting_scheme' value 'calc
w=1/[\s^2^(Fo^2^)+(0.0300P)^2^+0.0000P] where P=(Fo^2^+2Fc^2^)/3' was
changed to 'calc'. New tag '_refine_ls_weighting_details' was
created. The value of the new tag was set to
'w=1/[\s^2^(Fo^2^)+(0.0300P)^2^+0.0000P] where P=(Fo^2^+2Fc^2^)/3'.

Automatic conversion script
Id: cif_fix_values 3143 2015-03-26 13:38:13Z robertas 
;
_cod_database_code 4322635

loop_
_symmetry_equiv_pos_as_xyz
'x, y, z'
'-y, x-y, z+1/3'
'-x+y, -x, z+2/3'
'y, x, -z'
'x-y, -y, -z+2/3'
'-x, -x+y, -z+1/3'

loop_
_atom_site_aniso_label
_atom_site_aniso_U_11
_atom_site_aniso_U_22
_atom_site_aniso_U_33
_atom_site_aniso_U_23
_atom_site_aniso_U_13
_atom_site_aniso_U_12
Se 0.0499(6) 0.0520(6) 0.0375(4) 0.0021(4) -0.0018(4) 0.0308(5)
Ti 0.131(2) 0.092(2) 0.0462(9) -0.0102(10) -0.0079(11) 0.0891(14)
Cl1 0.113(3) 0.170(4) 0.094(2) -0.010(2) 0.006(2) 0.111(3)
Cl2 0.154(3) 0.116(3) 0.0407(12) -0.014(2) -0.011(2) 0.088(2)
Cl3 0.315(7) 0.154(4) 0.101(2) -0.017(3) -0.001(3) 0.197(5)
Cl4 0.116(2) 0.100(2) 0.0506(12) -0.0048(13) -0.0189(14) 0.083(2)
C1 0.071(7) 0.095(7) 0.056(5) 0.009(5) -0.010(5) 0.059(6)
C2 0.151(12) 0.147(12) 0.087(7) 0.001(8) -0.013(8) 0.131(11)

loop_
_atom_site_label
_atom_site_type_symbol
_atom_site_fract_x
_atom_site_fract_y
_atom_site_fract_z
_atom_site_U_iso_or_equiv
_atom_site_thermal_displace_type
_atom_site_occupancy
_atom_site_calc_flag
_atom_site_refinement_flags
_atom_site_disorder_group
Se Se 0.07109(8) 0.64057(8) 0.08281(7) 0.0441(3) Uani 1 d . .
Ti Ti 0.0900(2) 0.4278(2) 0.01453(15) 0.0752(7) Uani 1 d . .
Cl1 Cl 0.2927(4) 0.5658(4) -0.0183(2) 0.1080(13) Uani 1 d . .
Cl2 Cl 0.0145(3) 0.4335(3) -0.1689(2) 0.0943(10) Uani 1 d . .
Cl3 Cl 0.0909(5) 0.2472(4) 0.0059(4) 0.155(2) Uani 1 d . .
Cl4 Cl 0.1309(3) 0.4489(3) 0.2390(2) 0.0760(9) Uani 1 d . .
C1 C -0.0433(9) 0.6532(9) -0.0394(8) 0.066(3) Uani 1 d . .
H1A H -0.0021(9) 0.6729(9) -0.1210(8) 0.080 Uiso 1 calc R .
H1B H -0.1221(9) 0.5706(9) -0.0454(8) 0.080 Uiso 1 calc R .
C2 C -0.0765(13) 0.7553(13) -0.0054(10) 0.103(5) Uani 1 d . .
H2A H -0.1327(13) 0.7580(13) -0.0680(10) 0.154 Uiso 1 calc R .
H2B H 0.0010(13) 0.8377(13) -0.0011(10) 0.154 Uiso 1 calc R .
H2C H -0.1190(13) 0.7353(13) 0.0745(10) 0.154 Uiso 1 calc R .

loop_
_atom_type_symbol
_atom_type_description
_atom_type_scat_dispersion_real
_atom_type_scat_dispersion_imag
_atom_type_scat_source
C C 0.0033 0.0016 'International Tables Vol C Tables 4.2.6.8 and 6.1.1.4'
H H 0.0000 0.0000 'International Tables Vol C Tables 4.2.6.8 and 6.1.1.4'
Cl Cl 0.1484 0.1585 'International Tables Vol C Tables 4.2.6.8 and 6.1.1.4'
Ti Ti 0.2776 0.4457 'International Tables Vol C Tables 4.2.6.8 and 6.1.1.4'
Se Se -0.0929 2.2259 'International Tables Vol C Tables 4.2.6.8 and 6.1.1.4'

loop_
_geom_angle_atom_site_label_1
_geom_angle_atom_site_label_2
_geom_angle_atom_site_label_3
_geom_angle
_geom_angle_site_symmetry_1
_geom_angle_site_symmetry_3
_geom_angle_publ_flag
C1 Se Se 97.4(3) . 6 ?
C1 Se Ti 106.2(3) . . ?
Se Se Ti 104.38(5) 6 . ?
Cl3 Ti Cl2 101.7(2) . . ?
Cl3 Ti Cl1 101.0(2) . . ?
Cl2 Ti Cl1 98.91(14) . . ?
Cl3 Ti Cl4 92.53(13) . . ?
Cl2 Ti Cl4 161.77(13) . . ?
Cl1 Ti Cl4 89.41(13) . . ?
Cl3 Ti Cl4 91.3(2) . 6 ?
Cl2 Ti Cl4 88.59(13) . 6 ?
Cl1 Ti Cl4 163.97(12) . 6 ?
Cl4 Ti Cl4 79.65(12) . 6 ?
Cl3 Ti Se 166.57(14) . . ?
Cl2 Ti Se 88.96(9) . . ?
Cl1 Ti Se 85.25(11) . . ?
Cl4 Ti Se 75.51(7) . . ?
Cl4 Ti Se 80.71(8) 6 . ?
Ti Cl4 Ti 100.35(12) . 6 ?
C2 C1 Se 112.5(7) . . ?

loop_
_geom_bond_atom_site_label_1
_geom_bond_atom_site_label_2
_geom_bond_distance
_geom_bond_site_symmetry_2
_geom_bond_publ_flag
Se C1 1.973(8) . ?
Se Se 2.344(2) 6 ?
Se Ti 2.796(2) . ?
Ti Cl3 2.195(3) . ?
Ti Cl2 2.195(3) . ?
Ti Cl1 2.200(5) . ?
Ti Cl4 2.459(3) . ?
Ti Cl4 2.471(4) 6 ?
Cl4 Ti 2.471(4) 6 ?
C1 C2 1.524(13) . ?
